data_7053767
loop_
_publ_author_name
'Zhan, Junyan'
'Tian, Demei'
'Li, Haibing'

_publ_section_title
;
 Synthesis of calix[4]crowns containing soft and hard ion binding sites
 via click chemistry
;
_journal_issue 4
_journal_name_full 'New Journal of Chemistry'
_journal_page_first 725
_journal_paper_doi 10.1039/b816467c
_journal_volume 33
_journal_year 2009
_chemical_formula_sum 'C109 H140 Cl2 N12 O16'
_chemical_formula_weight 1945.23
_chemical_name_systematic
;
?
;
_space_group_IT_number 2
_symmetry_cell_setting triclinic
_symmetry_space_group_name_Hall '-P 1'
_symmetry_space_group_name_H-M 'P -1'
_atom_sites_solution_hydrogens geom
_atom_sites_solution_primary direct
_atom_sites_solution_secondary difmap
_audit_creation_method SHELXL-97
_cell_angle_alpha 70.1190(10)
_cell_angle_beta 79.8420(10)
_cell_angle_gamma 73.6920(10)
_cell_formula_units_Z 2
_cell_length_a 12.1987(9)
_cell_length_b 20.8765(16)
_cell_length_c 24.7757(19)
_cell_measurement_reflns_used 9521
_cell_measurement_temperature 200(2)
_cell_measurement_theta_max 22.64
_cell_measurement_theta_min 2.22
_cell_volume 5671.9(7)
_computing_cell_refinement 'Bruker SMART'
_computing_data_collection 'Bruker SMART'
_computing_data_reduction 'Bruker SAINT'
_computing_molecular_graphics 'Bruker SHELXTL'
_computing_publication_material 'Bruker SHELXTL'
_computing_structure_refinement 'SHELXL-97 (Sheldrick, 1997)'
_computing_structure_solution 'SHELXS-97 (Sheldrick, 1990)'
_diffrn_ambient_temperature 200(2)
_diffrn_measured_fraction_theta_full 0.992
_diffrn_measured_fraction_theta_max 0.992
_diffrn_measurement_device_type 'CCD area detector'
_diffrn_measurement_method 'phi and omega scans'
_diffrn_radiation_monochromator graphite
_diffrn_radiation_source 'fine-focus sealed tube'
_diffrn_radiation_type MoK\a
_diffrn_radiation_wavelength 0.71073
_diffrn_reflns_av_R_equivalents 0.0605
_diffrn_reflns_av_sigmaI/netI 0.0746
_diffrn_reflns_limit_h_max 14
_diffrn_reflns_limit_h_min -14
_diffrn_reflns_limit_k_max 24
_diffrn_reflns_limit_k_min -24
_diffrn_reflns_limit_l_max 29
_diffrn_reflns_limit_l_min -29
_diffrn_reflns_number 41324
_diffrn_reflns_theta_full 25.00
_diffrn_reflns_theta_max 25.00
_diffrn_reflns_theta_min 0.88
_exptl_absorpt_coefficient_mu 0.122
_exptl_absorpt_correction_type none
_exptl_crystal_colour colorless
_exptl_crystal_density_diffrn 1.139
_exptl_crystal_density_meas 0
_exptl_crystal_density_method 'not measured'
_exptl_crystal_description block
_exptl_crystal_F_000 2080
_exptl_crystal_size_max 0.30
_exptl_crystal_size_mid 0.20
_exptl_crystal_size_min 0.20
_refine_diff_density_max 1.121
_refine_diff_density_min -0.962
_refine_diff_density_rms 0.108
_refine_ls_extinction_method none
_refine_ls_goodness_of_fit_ref 1.106
_refine_ls_hydrogen_treatment mixed
_refine_ls_matrix_type full
_refine_ls_number_parameters 1414
_refine_ls_number_reflns 19838
_refine_ls_number_restraints 92
_refine_ls_restrained_S_all 1.120
_refine_ls_R_factor_all 0.1439
_refine_ls_R_factor_gt 0.1061
_refine_ls_shift/su_max 2.514
_refine_ls_shift/su_mean 0.026
_refine_ls_structure_factor_coef Fsqd
_refine_ls_weighting_details 'calc w=1/[\s^2^(Fo^2^)+(0.2000P)^2^+0.0000P] where P=(Fo^2^+2Fc^2^)/3'
_refine_ls_weighting_scheme calc
_refine_ls_wR_factor_gt 0.3073
_refine_ls_wR_factor_ref 0.3297
_reflns_number_gt 11537
_reflns_number_total 19838
_reflns_threshold_expression >2sigma(I)
_cod_data_source_file b816467csup1.cif
_cod_data_source_block 080530am
_cod_depositor_comments
;
The following automatic conversions were performed:

'_symmetry_cell_setting' value 'Triclinic' changed to 'triclinic'
according to /home/saulius/struct/CIF-dictionaries/cif_core.dic
dictionary named 'cif_core.dic' version 2.4.2 from 2011-04-26.

Automatic conversion script
Id: cif_fix_values 1891 2012-01-12 08:04:46Z andrius 
;
_cod_original_sg_symbol_H-M P-1
_cod_database_code 7053767

loop_
_symmetry_equiv_pos_as_xyz
'x, y, z'
'-x, -y, -z'

loop_
_atom_site_label
_atom_site_type_symbol
_atom_site_fract_x
_atom_site_fract_y
_atom_site_fract_z
_atom_site_U_iso_or_equiv
_atom_site_adp_type
_atom_site_occupancy
_atom_site_symmetry_multiplicity
_atom_site_calc_flag
_atom_site_refinement_flags
_atom_site_disorder_assembly
_atom_site_disorder_group
C1 C 1.2781(3) 0.28393(19) 0.73679(15) 0.0382(9) Uani 1 1 d . . .
C2 C 1.2721(3) 0.23062(19) 0.78953(15) 0.0384(9) Uani 1 1 d . . .
C3 C 1.3273(3) 0.2292(2) 0.83411(16) 0.0435(9) Uani 1 1 d . . .
H3 H 1.3243 0.1927 0.8695 0.052 Uiso 1 1 calc R . .
C4 C 1.3864(3) 0.2783(2) 0.82968(16) 0.0425(9) Uani 1 1 d . . .
C5 C 1.3914(3) 0.3298(2) 0.77688(15) 0.0420(9) Uani 1 1 d . . .
H5 H 1.4320 0.3642 0.7726 0.050 Uiso 1 1 calc R . .
C6 C 1.3398(3) 0.33347(19) 0.72996(15) 0.0398(9) Uani 1 1 d . . .
C7 C 1.4442(4) 0.2733(2) 0.88165(17) 0.0516(10) Uani 1 1 d . . .
C8 C 1.3590(5) 0.2644(4) 0.9362(2) 0.0880(18) Uani 1 1 d . . .
H8A H 1.2900 0.3029 0.9289 0.132 Uiso 1 1 calc R . .
H8B H 1.3949 0.2653 0.9683 0.132 Uiso 1 1 calc R . .
H8C H 1.3380 0.2196 0.9461 0.132 Uiso 1 1 calc R . .
C9 C 1.5468(4) 0.2094(3) 0.8915(2) 0.0678(13) Uani 1 1 d . . .
H9A H 1.5191 0.1664 0.9049 0.102 Uiso 1 1 calc R . .
H9B H 1.5914 0.2098 0.9205 0.102 Uiso 1 1 calc R . .
H9C H 1.5954 0.2113 0.8552 0.102 Uiso 1 1 calc R . .
C10 C 1.4910(5) 0.3377(3) 0.8721(2) 0.0694(13) Uani 1 1 d . . .
H10A H 1.5519 0.3405 0.8404 0.104 Uiso 1 1 calc R . .
H10B H 1.5221 0.3336 0.9074 0.104 Uiso 1 1 calc R . .
H10C H 1.4289 0.3802 0.8625 0.104 Uiso 1 1 calc R . .
C11 C 1.3502(3) 0.3910(2) 0.67262(16) 0.0456(9) Uani 1 1 d . . .
H11A H 1.4138 0.4116 0.6729 0.055 Uiso 1 1 calc R . .
H11B H 1.3709 0.3693 0.6412 0.055 Uiso 1 1 calc R . .
C12 C 1.2426(3) 0.44954(19) 0.65920(15) 0.0401(9) Uani 1 1 d . . .
C13 C 1.1629(3) 0.44767(19) 0.62634(14) 0.0399(9) Uani 1 1 d . . .
C14 C 1.0580(4) 0.4958(2) 0.61996(15) 0.0471(10) Uani 1 1 d . . .
C15 C 1.0373(4) 0.5501(2) 0.64343(18) 0.0541(11) Uani 1 1 d . . .
H15 H 0.9660 0.5840 0.6386 0.065 Uiso 1 1 calc R . .
C16 C 1.1169(4) 0.5569(2) 0.67381(18) 0.0541(11) Uani 1 1 d . . .
C17 C 1.2180(4) 0.5040(2) 0.68237(16) 0.0475(10) Uani 1 1 d . . .
H17 H 1.2719 0.5056 0.7050 0.057 Uiso 1 1 calc R . .
C18 C 1.0959(5) 0.6192(3) 0.6971(2) 0.0708(14) Uani 1 1 d . . .
C19 C 1.1240(6) 0.5920(3) 0.7608(2) 0.097(2) Uani 1 1 d . . .
H19A H 1.1089 0.6318 0.7758 0.145 Uiso 1 1 calc R . .
H19B H 1.2051 0.5672 0.7631 0.145 Uiso 1 1 calc R . .
H19C H 1.0760 0.5599 0.7837 0.145 Uiso 1 1 calc R . .
C20 C 0.9737(6) 0.6650(3) 0.6912(3) 0.110(2) Uani 1 1 d . . .
H20A H 0.9572 0.6812 0.6508 0.165 Uiso 1 1 calc R . .
H20B H 0.9664 0.7056 0.7042 0.165 Uiso 1 1 calc R . .
H20C H 0.9193 0.6376 0.7150 0.165 Uiso 1 1 calc R . .
C21 C 1.1772(6) 0.6655(3) 0.6615(3) 0.101(2) Uani 1 1 d . . .
H21A H 1.1663 0.6788 0.6206 0.152 Uiso 1 1 calc R . .
H21B H 1.2566 0.6394 0.6680 0.152 Uiso 1 1 calc R . .
H21C H 1.1606 0.7078 0.6733 0.152 Uiso 1 1 calc R . .
C22 C 0.9629(4) 0.4873(2) 0.59196(17) 0.0525(11) Uani 1 1 d . . .
H22A H 0.9304 0.5325 0.5636 0.063 Uiso 1 1 calc R . .
H22B H 0.9957 0.4523 0.5711 0.063 Uiso 1 1 calc R . .
C23 C 0.8690(4) 0.4638(2) 0.63635(17) 0.0514(11) Uani 1 1 d . . .
C24 C 0.8751(3) 0.3913(2) 0.66400(16) 0.0440(9) Uani 1 1 d . . .
C25 C 0.7903(3) 0.3707(2) 0.70789(15) 0.0432(9) Uani 1 1 d . . .
C26 C 0.7028(4) 0.4206(2) 0.7226(2) 0.0613(12) Uani 1 1 d . A .
H26 H 0.6451 0.4057 0.7516 0.074 Uiso 1 1 calc R . .
C27 C 0.6933(4) 0.4924(3) 0.6974(3) 0.0887(19) Uani 1 1 d D . .
C28 C 0.7786(4) 0.5111(2) 0.6538(3) 0.0822(18) Uani 1 1 d . A .
H28 H 0.7739 0.5596 0.6349 0.099 Uiso 1 1 calc R . .
C29 C 0.5790(7) 0.5472(4) 0.6946(5) 0.060(3) Uani 0.452(11) 1 d PD A 1
C30 C 0.5093(9) 0.5739(6) 0.6427(5) 0.092(5) Uani 0.452(11) 1 d PD A 1
H30A H 0.4633 0.5409 0.6460 0.138 Uiso 0.452(11) 1 calc PR A 1
H30B H 0.5614 0.5780 0.6074 0.138 Uiso 0.452(11) 1 calc PR A 1
H30C H 0.4585 0.6199 0.6414 0.138 Uiso 0.452(11) 1 calc PR A 1
C31 C 0.6183(15) 0.6092(7) 0.6982(7) 0.084(6) Uani 0.452(11) 1 d PD A 1
H31A H 0.6612 0.6290 0.6618 0.127 Uiso 0.452(11) 1 calc PR A 1
H31B H 0.6676 0.5929 0.7298 0.127 Uiso 0.452(11) 1 calc PR A 1
H31C H 0.5511 0.6452 0.7053 0.127 Uiso 0.452(11) 1 calc PR A 1
C32 C 0.4963(19) 0.5274(13) 0.7480(6) 0.130(12) Uani 0.452(11) 1 d PD A 1
H32A H 0.4242 0.5636 0.7441 0.195 Uiso 0.452(11) 1 calc PR A 1
H32B H 0.5306 0.5236 0.7822 0.195 Uiso 0.452(11) 1 calc PR A 1
H32C H 0.4810 0.4823 0.7521 0.195 Uiso 0.452(11) 1 calc PR A 1
C33 C 0.7948(3) 0.2937(2) 0.73957(15) 0.0413(9) Uani 1 1 d . . .
H33A H 0.8172 0.2667 0.7117 0.050 Uiso 1 1 calc R . .
H33B H 0.7179 0.2884 0.7585 0.050 Uiso 1 1 calc R . .
C34 C 0.8806(3) 0.26475(19) 0.78466(15) 0.0369(8) Uani 1 1 d . . .
C35 C 0.9917(3) 0.22895(18) 0.77325(14) 0.0366(8) Uani 1 1 d . . .
C36 C 1.0754(3) 0.21073(18) 0.81154(14) 0.0363(8) Uani 1 1 d . . .
C37 C 1.0407(3) 0.2247(2) 0.86372(15) 0.0408(9) Uani 1 1 d . . .
H37 H 1.0960 0.2109 0.8906 0.049 Uiso 1 1 calc R . .
C38 C 0.9284(3) 0.2580(2) 0.87872(15) 0.0411(9) Uani 1 1 d . . .
C39 C 0.8503(3) 0.2778(2) 0.83790(15) 0.0406(9) Uani 1 1 d . . .
H39 H 0.7735 0.3010 0.8464 0.049 Uiso 1 1 calc R . .
C40 C 0.8913(4) 0.2704(2) 0.93722(17) 0.0518(11) Uani 1 1 d . . .
C41 C 0.8220(8) 0.2183(5) 0.9735(3) 0.150(4) Uani 1 1 d . . .
H41A H 0.8733 0.1716 0.9865 0.224 Uiso 1 1 calc R . .
H41B H 0.7656 0.2170 0.9505 0.224 Uiso 1 1 calc R . .
H41C H 0.7822 0.2326 1.0071 0.224 Uiso 1 1 calc R . .
C42 C 0.8121(8) 0.3422(5) 0.9301(3) 0.158(4) Uani 1 1 d . . .
H42A H 0.8066 0.3550 0.9651 0.236 Uiso 1 1 calc R . .
H42B H 0.7359 0.3415 0.9232 0.236 Uiso 1 1 calc R . .
H42C H 0.8425 0.3766 0.8972 0.236 Uiso 1 1 calc R . .
C43 C 0.9897(5) 0.2617(4) 0.9690(2) 0.104(2) Uani 1 1 d . . .
H43A H 0.9610 0.2720 1.0054 0.156 Uiso 1 1 calc R . .
H43B H 1.0370 0.2941 0.9456 0.156 Uiso 1 1 calc R . .
H43C H 1.0360 0.2134 0.9770 0.156 Uiso 1 1 calc R . .
C44 C 1.2006(3) 0.17830(19) 0.79736(16) 0.0427(9) Uani 1 1 d . . .
H44A H 1.2092 0.1656 0.7616 0.051 Uiso 1 1 calc R . .
H44B H 1.2277 0.1351 0.8290 0.051 Uiso 1 1 calc R . .
C45 C 1.2446(4) 0.4094(3) 0.54417(17) 0.0637(12) Uani 1 1 d . . .
H45A H 1.3276 0.4036 0.5456 0.076 Uiso 1 1 calc R . .
H45B H 1.2120 0.4582 0.5210 0.076 Uiso 1 1 calc R . .
C46 C 1.2266(4) 0.3594(3) 0.51862(17) 0.0604(12) Uani 1 1 d . . .
C47 C 1.1545(5) 0.3158(3) 0.5383(2) 0.0771(15) Uani 1 1 d . . .
H47 H 1.1058 0.3088 0.5732 0.092 Uiso 1 1 calc R . .
C48 C 1.1113(7) 0.2361(4) 0.4941(4) 0.120(3) Uani 1 1 d . . .
H48A H 1.1280 0.1933 0.5275 0.144 Uiso 1 1 calc R . .
H48B H 1.1437 0.2227 0.4588 0.144 Uiso 1 1 calc R . .
C49 C 0.9893(6) 0.2608(4) 0.4927(3) 0.0935(19) Uani 1 1 d . . .
H49A H 0.9541 0.2658 0.5307 0.112 Uiso 1 1 calc R . .
H49B H 0.9709 0.3075 0.4634 0.112 Uiso 1 1 calc R . .
C50 C 0.8364(5) 0.2047(4) 0.5090(3) 0.0892(17) Uani 1 1 d . . .
H50A H 0.7853 0.2064 0.4814 0.107 Uiso 1 1 calc R . .
H50B H 0.8008 0.2439 0.5252 0.107 Uiso 1 1 calc R . .
C51 C 0.8457(5) 0.1365(3) 0.5570(2) 0.0748(14) Uani 1 1 d . . .
H51A H 0.7680 0.1319 0.5750 0.090 Uiso 1 1 calc R . .
H51B H 0.8802 0.0972 0.5409 0.090 Uiso 1 1 calc R . .
C52 C 0.8876(4) 0.1597(2) 0.64422(17) 0.0529(11) Uani 1 1 d . . .
H52 H 0.8153 0.1878 0.6534 0.064 Uiso 1 1 calc R . .
C53 C 0.9840(4) 0.1391(2) 0.67259(17) 0.0505(10) Uani 1 1 d . . .
C54 C 1.0016(4) 0.1456(2) 0.72789(16) 0.0504(10) Uani 1 1 d . . .
H54A H 0.9336 0.1383 0.7555 0.060 Uiso 1 1 calc R . .
H54B H 1.0687 0.1085 0.7442 0.060 Uiso 1 1 calc R . .
C55 C 0.7730(3) 1.0304(2) 0.73190(15) 0.0472(10) Uani 1 1 d . . .
C56 C 0.8741(3) 0.9798(2) 0.74866(16) 0.0467(10) Uani 1 1 d . . .
C57 C 0.9195(3) 0.9771(2) 0.79695(16) 0.0468(10) Uani 1 1 d . . .
H57 H 0.9897 0.9439 0.8074 0.056 Uiso 1 1 calc R . .
C58 C 0.8679(3) 1.0204(2) 0.83110(16) 0.0467(10) Uani 1 1 d . . .
C59 C 0.7672(3) 1.0697(2) 0.81292(16) 0.0451(9) Uani 1 1 d . . .
H59 H 0.7305 1.1008 0.8346 0.054 Uiso 1 1 calc R . .
C60 C 0.7180(3) 1.0754(2) 0.76457(16) 0.0471(10) Uani 1 1 d . . .
C61 C 0.9167(4) 1.0108(2) 0.88743(17) 0.0528(11) Uani 1 1 d . . .
C62 C 0.8948(6) 0.9424(3) 0.9311(2) 0.0817(16) Uani 1 1 d . . .
H62A H 0.8121 0.9471 0.9406 0.123 Uiso 1 1 calc R . .
H62B H 0.9317 0.9323 0.9661 0.123 Uiso 1 1 calc R . .
H62C H 0.9268 0.9039 0.9144 0.123 Uiso 1 1 calc R . .
C63 C 1.0447(5) 1.0083(4) 0.8769(2) 0.0873(17) Uani 1 1 d . . .
H63A H 1.0855 0.9680 0.8636 0.131 Uiso 1 1 calc R . .
H63B H 1.0736 1.0038 0.9128 0.131 Uiso 1 1 calc R . .
H63C H 1.0571 1.0516 0.8474 0.131 Uiso 1 1 calc R . .
C64 C 0.8607(5) 1.0698(3) 0.9118(2) 0.0764(15) Uani 1 1 d . . .
H64A H 0.8748 1.1138 0.8843 0.115 Uiso 1 1 calc R . .
H64B H 0.8925 1.0609 0.9481 0.115 Uiso 1 1 calc R . .
H64C H 0.7779 1.0734 0.9191 0.115 Uiso 1 1 calc R . .
C65 C 0.6016(4) 1.1247(2) 0.75075(18) 0.0543(11) Uani 1 1 d . . .
H65A H 0.6010 1.1483 0.7087 0.065 Uiso 1 1 calc R . .
H65B H 0.5849 1.1610 0.7703 0.065 Uiso 1 1 calc R . .
C66 C 0.5117(3) 1.08163(19) 0.77160(15) 0.0402(9) Uani 1 1 d . . .
C67 C 0.4543(3) 1.06778(19) 0.73440(15) 0.0399(9) Uani 1 1 d . . .
C68 C 0.3806(3) 1.0236(2) 0.75491(15) 0.0403(9) Uani 1 1 d . . .
C69 C 0.3658(3) 0.9921(2) 0.81426(15) 0.0418(9) Uani 1 1 d . . .
H69 H 0.3151 0.9617 0.8288 0.050 Uiso 1 1 calc R . .
C70 C 0.4217(3) 1.0034(2) 0.85254(15) 0.0394(9) Uani 1 1 d . . .
C71 C 0.4929(3) 1.04956(19) 0.83025(15) 0.0404(9) Uani 1 1 d . . .
H71 H 0.5300 1.0595 0.8561 0.048 Uiso 1 1 calc R . .
C72 C 0.4121(4) 0.9653(2) 0.91744(16) 0.0526(11) Uani 1 1 d . . .
C73 C 0.3520(5) 0.9068(3) 0.9334(2) 0.0832(16) Uani 1 1 d . . .
H73A H 0.2735 0.9259 0.9220 0.125 Uiso 1 1 calc R . .
H73B H 0.3501 0.8838 0.9751 0.125 Uiso 1 1 calc R . .
H73C H 0.3934 0.8726 0.9134 0.125 Uiso 1 1 calc R . .
C74 C 0.5324(5) 0.9336(4) 0.9384(2) 0.098(2) Uani 1 1 d . . .
H74A H 0.5262 0.9094 0.9799 0.147 Uiso 1 1 calc R . .
H74B H 0.5722 0.9710 0.9305 0.147 Uiso 1 1 calc R . .
H74C H 0.5758 0.9001 0.9180 0.147 Uiso 1 1 calc R . .
C75 C 0.3434(6) 1.0193(3) 0.9485(2) 0.097(2) Uani 1 1 d . . .
H75A H 0.2659 1.0383 0.9357 0.146 Uiso 1 1 calc R . .
H75B H 0.3820 1.0576 0.9391 0.146 Uiso 1 1 calc R . .
H75C H 0.3386 0.9963 0.9902 0.146 Uiso 1 1 calc R . .
C76 C 0.3245(4) 1.0036(2) 0.71486(18) 0.0507(10) Uani 1 1 d . . .
H76A H 0.2403 1.0143 0.7240 0.061 Uiso 1 1 calc R . .
H76B H 0.3415 1.0313 0.6744 0.061 Uiso 1 1 calc R . .
C77 C 0.3693(3) 0.9266(2) 0.72180(16) 0.0459(10) Uani 1 1 d . . .
C78 C 0.4779(3) 0.9026(2) 0.69606(15) 0.0445(9) Uani 1 1 d . . .
C79 C 0.5263(3) 0.8305(2) 0.70814(17) 0.0501(10) Uani 1 1 d . . .
C80 C 0.4644(4) 0.7845(2) 0.74483(18) 0.0513(10) Uani 1 1 d . . .
H80 H 0.4968 0.7356 0.7523 0.062 Uiso 1 1 calc R . .
C81 C 0.3560(4) 0.8063(2) 0.77158(17) 0.0507(10) Uani 1 1 d . B .
C82 C 0.3113(4) 0.8782(2) 0.75798(17) 0.0502(10) Uani 1 1 d . . .
H82 H 0.2367 0.8947 0.7745 0.060 Uiso 1 1 calc R . .
C83 C 0.2925(4) 0.7542(2) 0.8144(2) 0.0710(14) Uani 1 1 d D . .
C84 C 0.1899(10) 0.7887(6) 0.8488(6) 0.098(5) Uani 0.501(19) 1 d PD B 1
H84A H 0.1519 0.7528 0.8753 0.147 Uiso 0.501(19) 1 calc PR B 1
H84B H 0.1356 0.8236 0.8222 0.147 Uiso 0.501(19) 1 calc PR B 1
H84C H 0.2165 0.8116 0.8708 0.147 Uiso 0.501(19) 1 calc PR B 1
C85 C 0.3755(9) 0.7035(9) 0.8593(6) 0.168(14) Uani 0.501(19) 1 d PD B 1
H85A H 0.3983 0.7299 0.8796 0.251 Uiso 0.501(19) 1 calc PR B 1
H85B H 0.4437 0.6798 0.8398 0.251 Uiso 0.501(19) 1 calc PR B 1
H85C H 0.3372 0.6685 0.8871 0.251 Uiso 0.501(19) 1 calc PR B 1
C86 C 0.2544(16) 0.7120(11) 0.7863(7) 0.25(3) Uani 0.501(19) 1 d PD B 1
H86A H 0.1979 0.6883 0.8127 0.369 Uiso 0.501(19) 1 calc PR B 1
H86B H 0.3206 0.6770 0.7769 0.369 Uiso 0.501(19) 1 calc PR B 1
H86C H 0.2196 0.7432 0.7509 0.369 Uiso 0.501(19) 1 calc PR B 1
C86' C 0.3447(10) 0.6791(5) 0.8104(7) 0.097(6) Uani 0.499(19) 1 d PD B 2
H86D H 0.4242 0.6636 0.8202 0.145 Uiso 0.499(19) 1 calc PR B 2
H86E H 0.3427 0.6791 0.7710 0.145 Uiso 0.499(19) 1 calc PR B 2
H86F H 0.3000 0.6471 0.8373 0.145 Uiso 0.499(19) 1 calc PR B 2
C84' C 0.286(2) 0.7535(11) 0.8746(5) 0.25(3) Uani 0.499(19) 1 d PD B 2
H84D H 0.3627 0.7490 0.8845 0.375 Uiso 0.499(19) 1 calc PR B 2
H84E H 0.2556 0.7138 0.9003 0.375 Uiso 0.499(19) 1 calc PR B 2
H84F H 0.2350 0.7974 0.8790 0.375 Uiso 0.499(19) 1 calc PR B 2
C85' C 0.1684(8) 0.7717(7) 0.7969(9) 0.134(10) Uani 0.499(19) 1 d PD B 2
H85D H 0.1316 0.7335 0.8195 0.200 Uiso 0.499(19) 1 calc PR B 2
H85E H 0.1714 0.7772 0.7558 0.200 Uiso 0.499(19) 1 calc PR B 2
H85F H 0.1241 0.8154 0.8043 0.200 Uiso 0.499(19) 1 calc PR B 2
C87 C 0.6480(4) 0.8044(3) 0.6844(2) 0.0599(12) Uani 1 1 d . . .
H87A H 0.6609 0.8333 0.6440 0.072 Uiso 1 1 calc R . .
H87B H 0.6600 0.7552 0.6852 0.072 Uiso 1 1 calc R . .
C88 C 0.7330(3) 0.8090(2) 0.72104(17) 0.0459(10) Uani 1 1 d . . .
C89 C 0.7962(3) 0.8596(2) 0.70112(15) 0.0407(9) Uani 1 1 d . . .
C90 C 0.8641(3) 0.8674(2) 0.73689(15) 0.0440(9) Uani 1 1 d . . .
C91 C 0.8684(3) 0.8222(2) 0.79272(17) 0.0534(11) Uani 1 1 d . . .
H91 H 0.9154 0.8267 0.8174 0.064 Uiso 1 1 calc R . .
C92 C 0.8076(4) 0.7711(2) 0.81400(18) 0.0584(12) Uani 1 1 d . C .
C93 C 0.7405(4) 0.7651(2) 0.77699(18) 0.0524(11) Uani 1 1 d . . .
H93 H 0.6985 0.7298 0.7906 0.063 Uiso 1 1 calc R . .
C94 C 0.8106(4) 0.7237(3) 0.8761(2) 0.065(2) Uani 0.827(10) 1 d PD . .
C95 C 0.6860(6) 0.7212(5) 0.9019(3) 0.116(3) Uani 0.827(10) 1 d PDU C 1
H95A H 0.6521 0.7014 0.8800 0.174 Uiso 0.827(10) 1 calc PR C 1
H95B H 0.6407 0.7687 0.8996 0.174 Uiso 0.827(10) 1 calc PR C 1
H95C H 0.6864 0.6917 0.9423 0.174 Uiso 0.827(10) 1 calc PR C 1
C96 C 0.8599(9) 0.7488(6) 0.9138(3) 0.145(5) Uani 0.827(10) 1 d PDU C 1
H96A H 0.8608 0.7156 0.9529 0.218 Uiso 0.827(10) 1 calc PR C 1
H96B H 0.8130 0.7950 0.9150 0.218 Uiso 0.827(10) 1 calc PR C 1
H96C H 0.9384 0.7525 0.8984 0.218 Uiso 0.827(10) 1 calc PR C 1
C97 C 0.8713(12) 0.6517(4) 0.8739(4) 0.229(6) Uani 1 1 d DU C 1
H97A H 0.9540 0.6453 0.8739 0.344 Uiso 1 1 calc R C 1
H97B H 0.8557 0.6456 0.8387 0.344 Uiso 1 1 calc R C 1
H97C H 0.8442 0.6169 0.9077 0.344 Uiso 1 1 calc R C 1
C95' C 0.9374(10) 0.6847(12) 0.8874(8) 0.052(8) Uani 0.173(10) 1 d PDU C 2
H95D H 0.9396 0.6484 0.9250 0.079 Uiso 0.173(10) 1 calc PR C 2
H95E H 0.9799 0.7183 0.8871 0.079 Uiso 0.173(10) 1 calc PR C 2
H95F H 0.9725 0.6629 0.8572 0.079 Uiso 0.173(10) 1 calc PR C 2
C96' C 0.743(2) 0.6676(12) 0.8970(14) 0.101(13) Uani 0.173(10) 1 d PDU C 2
H96D H 0.6640 0.6884 0.8868 0.152 Uiso 0.173(10) 1 calc PR C 2
H96E H 0.7432 0.6471 0.9390 0.152 Uiso 0.173(10) 1 calc PR C 2
H96F H 0.7786 0.6308 0.8788 0.152 Uiso 0.173(10) 1 calc PR C 2
C97' C 0.775(2) 0.7690(11) 0.9165(9) 0.076(10) Uani 0.173(10) 1 d PDU C 2
H97D H 0.7843 0.7390 0.9563 0.114 Uiso 0.173(10) 1 calc PR C 2
H97E H 0.6938 0.7941 0.9130 0.114 Uiso 0.173(10) 1 calc PR C 2
H97F H 0.8223 0.8029 0.9060 0.114 Uiso 0.173(10) 1 calc PR C 2
C98 C 0.9259(4) 0.9272(2) 0.71674(17) 0.0539(11) Uani 1 1 d . . .
H98A H 1.0080 0.9078 0.7233 0.065 Uiso 1 1 calc R . .
H98B H 0.9204 0.9507 0.6749 0.065 Uiso 1 1 calc R . .
C99 C 0.4078(4) 1.1640(2) 0.64991(17) 0.0629(13) Uani 1 1 d . . .
H99A H 0.4078 1.1955 0.6720 0.075 Uiso 1 1 calc R . .
H99B H 0.3280 1.1605 0.6512 0.075 Uiso 1 1 calc R . .
C100 C 0.4531(4) 1.1921(2) 0.58974(18) 0.0588(12) Uani 1 1 d . . .
C101 C 0.4469(5) 1.1795(3) 0.5418(2) 0.0758(15) Uani 1 1 d . . .
H101 H 0.4081 1.1470 0.5395 0.091 Uiso 1 1 calc R . .
C102 C 0.5098(7) 1.2273(3) 0.4361(2) 0.104(2) Uani 1 1 d . . .
H10D H 0.4324 1.2353 0.4243 0.125 Uiso 1 1 calc R . .
H10E H 0.5384 1.2700 0.4152 0.125 Uiso 1 1 calc R . .
C103 C 0.5845(7) 1.1693(5) 0.4191(3) 0.131(3) Uani 1 1 d U . .
H10F H 0.5460 1.1300 0.4348 0.157 Uiso 1 1 calc R . .
H10G H 0.5868 1.1829 0.3766 0.157 Uiso 1 1 calc R . .
C104 C 0.7637(5) 1.1092(4) 0.3953(2) 0.100(2) Uani 1 1 d U . .
H10H H 0.7464 1.1363 0.3551 0.120 Uiso 1 1 calc R . .
H10I H 0.8431 1.1096 0.3988 0.120 Uiso 1 1 calc R . .
C105 C 0.7600(7) 1.0403(4) 0.4049(2) 0.137(4) Uani 1 1 d D . .
H10J H 0.8009 1.0216 0.3731 0.165 Uiso 0.50 1 calc PR D 1
H10K H 0.6809 1.0335 0.4132 0.165 Uiso 0.50 1 calc PR D 1
H10L H 0.7996 1.0209 0.3733 0.165 Uiso 1 1 d R D 2
H10M H 0.6806 1.0340 0.4139 0.165 Uiso 1 1 d R D 2
C106 C 0.8072(5) 0.9651(3) 0.5022(2) 0.0731(15) Uani 1 1 d . . .
H106 H 0.7413 0.9486 0.5037 0.088 Uiso 0.50 1 calc PR E 1
H107 H 0.7412 0.9486 0.5038 0.088 Uiso 0.50 1 d PR E 2
C109 C 0.8607(4) 0.8818(2) 0.60199(15) 0.0544(11) Uani 1 1 d . . .
H10N H 0.8363 0.8428 0.5973 0.065 Uiso 1 1 calc R F 1
H10O H 0.9390 0.8630 0.6149 0.065 Uiso 1 1 calc R F 1
Cl1 Cl 0.1062(4) 0.3991(2) 0.8287(2) 0.2433(19) Uani 1 1 d . G 2
Cl2 Cl -0.1042(8) 0.4740(5) 0.7915(4) 0.419(5) Uani 1 1 d . G 2
C115 C 0.0195(7) 0.4115(4) 0.7835(3) 0.0974(19) Uani 1 1 d . G 2
H11C H -0.0004 0.3668 0.7888 0.117 Uiso 1 1 calc R G 2
H11D H 0.0568 0.4269 0.7440 0.117 Uiso 1 1 calc R G 2
C29' C 0.6140(8) 0.5459(5) 0.7279(5) 0.072(3) Uani 0.548(11) 1 d PD A 2
C30' C 0.566(2) 0.6159(8) 0.6833(8) 0.183(15) Uani 0.548(11) 1 d PD A 2
H30D H 0.5119 0.6472 0.7028 0.274 Uiso 0.548(11) 1 calc PR A 2
H30E H 0.5270 0.6077 0.6559 0.274 Uiso 0.548(11) 1 calc PR A 2
H30F H 0.6294 0.6376 0.6626 0.274 Uiso 0.548(11) 1 calc PR A 2
C31' C 0.6686(12) 0.5643(10) 0.7702(8) 0.193(10) Uani 0.548(11) 1 d PD A 2
H31D H 0.6150 0.6028 0.7821 0.289 Uiso 0.548(11) 1 calc PR A 2
H31E H 0.7394 0.5786 0.7514 0.289 Uiso 0.548(11) 1 calc PR A 2
H31F H 0.6863 0.5231 0.8041 0.289 Uiso 0.548(11) 1 calc PR A 2
C32' C 0.5143(15) 0.5154(11) 0.7598(8) 0.155(13) Uani 0.548(11) 1 d PD A 2
H32D H 0.5169 0.5046 0.8014 0.233 Uiso 0.548(11) 1 calc PR A 2
H32E H 0.5187 0.4724 0.7510 0.233 Uiso 0.548(11) 1 calc PR A 2
H32F H 0.4424 0.5494 0.7479 0.233 Uiso 0.548(11) 1 calc PR A 2
N1 N 1.2830(4) 0.3526(3) 0.46910(17) 0.0829(14) Uani 1 1 d . . .
N2 N 1.2445(5) 0.3065(3) 0.45544(19) 0.0985(16) Uani 1 1 d . . .
N3 N 1.1675(4) 0.2851(3) 0.4977(2) 0.0848(13) Uani 1 1 d . . .
N4 N 0.9160(4) 0.1322(2) 0.60104(15) 0.0612(10) Uani 1 1 d . . .
N5 N 1.0230(4) 0.0940(3) 0.6028(2) 0.1010(17) Uani 1 1 d . . .
N6 N 1.0657(4) 0.0987(3) 0.64600(19) 0.0912(15) Uani 1 1 d . . .
N7 N 0.5149(4) 1.2415(3) 0.57416(18) 0.0817(13) Uani 1 1 d . . .
N8 N 0.5452(5) 1.2571(3) 0.5183(2) 0.0971(15) Uani 1 1 d . . .
N9 N 0.5004(4) 1.2171(2) 0.49860(16) 0.0833(14) Uani 1 1 d . . .
C107 C 0.8647(8) 0.9380(5) 0.5439(3) 0.050(2) Uani 0.50 1 d P H 1
N10 N 0.8282(6) 1.0102(4) 0.4604(3) 0.0522(18) Uani 0.50 1 d PD H 1
N11 N 0.9250(6) 1.0177(4) 0.4707(3) 0.0558(18) Uani 0.50 1 d P . 1
N12 N 0.9482(6) 0.9737(4) 0.5220(3) 0.0528(17) Uani 0.50 1 d P . 1
C108 C 0.7943(7) 0.9150(5) 0.5494(3) 0.0440(19) Uani 0.50 1 d P H 2
N10' N 0.7439(6) 0.9831(3) 0.4650(2) 0.0465(16) Uani 0.50 1 d PD H 2
N11' N 0.6685(6) 0.9444(4) 0.4895(3) 0.0579(19) Uani 0.50 1 d P H 2
N12' N 0.6988(6) 0.9037(4) 0.5399(3) 0.0584(19) Uani 0.50 1 d P H 2
O1 O 1.2224(2) 0.28147(13) 0.69477(11) 0.0464(7) Uani 1 1 d . . .
H1 H 1.2300 0.3147 0.6647 0.070 Uiso 1 1 calc R . .
O2 O 0.9626(2) 0.34606(15) 0.64481(11) 0.0527(7) Uani 1 1 d . . .
H2 H 0.9587 0.3048 0.6637 0.079 Uiso 1 1 calc R . .
O3 O 1.1872(2) 0.39433(14) 0.60171(10) 0.0471(7) Uani 1 1 d . . .
O4 O 1.0203(2) 0.21318(12) 0.72149(9) 0.0393(6) Uani 1 1 d . . .
O5 O 0.9432(4) 0.2140(3) 0.47944(16) 0.1057(14) Uani 1 1 d . . .
O6 O 0.7282(2) 1.03358(15) 0.68427(11) 0.0514(7) Uani 1 1 d . . .
H6 H 0.6681 1.0659 0.6788 0.077 Uiso 1 1 calc R . .
O7 O 0.5348(2) 0.95075(15) 0.66019(11) 0.0535(7) Uani 1 1 d . . .
H7 H 0.5985 0.9300 0.6476 0.080 Uiso 1 1 calc R . .
O8 O 0.4801(2) 1.09519(14) 0.67473(10) 0.0509(7) Uani 1 1 d . . .
O9 O 0.7847(2) 0.90635(13) 0.64576(10) 0.0482(7) Uani 1 1 d . H .
O10 O 0.6894(4) 1.1440(2) 0.43188(15) 0.0940(12) Uani 1 1 d . . .
O11 O 0.5441(11) 0.9747(6) 0.4574(6) 0.294(6) Uani 1 1 d . . .
O12 O 0.4975(12) 0.5752(9) 0.9944(6) 0.335(7) Uani 1 1 d . . .
O13 O 0.6461(7) 0.2858(5) 0.6312(4) 0.201(3) Uani 1 1 d . . .
O14 O 0.6953(12) 0.3702(6) 0.5852(4) 0.290(6) Uani 1 1 d . . .
O15 O 0.5254(14) 0.4710(6) 0.5340(7) 0.385(12) Uani 1 1 d . . .
O16 O 0.7043(6) 0.4098(3) 0.4628(3) 0.167(3) Uani 1 1 d . . .

loop_
_atom_site_aniso_label
_atom_site_aniso_U_11
_atom_site_aniso_U_22
_atom_site_aniso_U_33
_atom_site_aniso_U_23
_atom_site_aniso_U_13
_atom_site_aniso_U_12
C1 0.034(2) 0.038(2) 0.040(2) -0.0146(17) -0.0015(15) -0.0033(17)
C2 0.036(2) 0.032(2) 0.041(2) -0.0086(16) -0.0004(16) -0.0029(17)
C3 0.040(2) 0.041(2) 0.043(2) -0.0038(17) -0.0058(17) -0.0085(19)
C4 0.036(2) 0.043(2) 0.044(2) -0.0113(18) -0.0019(16) -0.0058(18)
C5 0.039(2) 0.042(2) 0.043(2) -0.0105(18) -0.0003(16) -0.0114(18)
C6 0.033(2) 0.036(2) 0.044(2) -0.0093(17) 0.0011(16) -0.0053(17)
C7 0.048(2) 0.057(3) 0.044(2) -0.0059(19) -0.0051(18) -0.016(2)
C8 0.088(4) 0.139(5) 0.057(3) -0.043(3) 0.008(3) -0.051(4)
C9 0.065(3) 0.070(3) 0.065(3) -0.015(2) -0.024(2) -0.008(3)
C10 0.086(4) 0.074(3) 0.063(3) -0.022(3) -0.017(2) -0.035(3)
C11 0.040(2) 0.048(2) 0.043(2) -0.0089(18) 0.0035(17) -0.0127(19)
C12 0.039(2) 0.038(2) 0.0333(18) -0.0011(16) 0.0040(16) -0.0109(18)
C13 0.045(2) 0.034(2) 0.0318(18) -0.0015(16) 0.0040(16) -0.0114(18)
C14 0.051(2) 0.047(2) 0.0335(19) 0.0024(18) -0.0009(17) -0.017(2)
C15 0.049(3) 0.046(3) 0.053(2) -0.005(2) 0.000(2) -0.004(2)
C16 0.054(3) 0.047(3) 0.055(2) -0.011(2) 0.003(2) -0.012(2)
C17 0.051(2) 0.043(2) 0.047(2) -0.0097(19) -0.0050(18) -0.013(2)
C18 0.077(3) 0.057(3) 0.076(3) -0.027(3) -0.001(3) -0.008(3)
C19 0.142(6) 0.080(4) 0.075(4) -0.041(3) 0.003(4) -0.024(4)
C20 0.106(5) 0.088(4) 0.136(6) -0.066(4) 0.004(4) 0.007(4)
C21 0.147(6) 0.063(4) 0.106(4) -0.034(3) 0.010(4) -0.048(4)
C22 0.053(3) 0.049(3) 0.042(2) 0.0087(19) -0.0152(18) -0.014(2)
C23 0.046(2) 0.048(3) 0.052(2) 0.004(2) -0.0153(19) -0.015(2)
C24 0.042(2) 0.045(2) 0.042(2) -0.0037(18) -0.0160(17) -0.010(2)
C25 0.043(2) 0.041(2) 0.041(2) 0.0000(17) -0.0149(17) -0.0107(19)
C26 0.043(2) 0.049(3) 0.077(3) -0.002(2) 0.001(2) -0.012(2)
C27 0.049(3) 0.041(3) 0.141(5) 0.000(3) 0.017(3) -0.006(2)
C28 0.049(3) 0.036(3) 0.123(4) 0.021(3) -0.002(3) -0.009(2)
C29 0.044(6) 0.047(7) 0.077(8) -0.005(6) -0.005(6) -0.010(5)
C30 0.042(6) 0.053(7) 0.160(14) -0.017(8) -0.015(7) 0.006(5)
C31 0.111(14) 0.025(8) 0.111(14) -0.034(8) 0.043(10) -0.023(8)
C32 0.065(11) 0.054(13) 0.26(3) -0.036(14) 0.021(15) -0.032(11)
C33 0.040(2) 0.050(2) 0.0365(19) -0.0116(17) -0.0041(16) -0.0173(19)
C34 0.039(2) 0.033(2) 0.0380(19) -0.0068(16) -0.0047(15) -0.0121(17)
C35 0.045(2) 0.0305(19) 0.0324(18) -0.0068(15) 0.0014(16) -0.0117(17)
C36 0.038(2) 0.0281(19) 0.0378(19) -0.0029(15) -0.0036(15) -0.0088(16)
C37 0.042(2) 0.044(2) 0.0365(19) -0.0098(17) -0.0098(16) -0.0111(18)
C38 0.046(2) 0.041(2) 0.0385(19) -0.0119(17) -0.0055(17) -0.0125(19)
C39 0.037(2) 0.043(2) 0.040(2) -0.0141(17) 0.0021(16) -0.0078(18)
C40 0.056(3) 0.060(3) 0.045(2) -0.027(2) -0.0019(19) -0.012(2)
C41 0.210(9) 0.239(9) 0.064(4) -0.079(5) 0.064(5) -0.158(8)
C42 0.197(9) 0.166(8) 0.090(5) -0.094(5) -0.038(5) 0.071(7)
C43 0.095(4) 0.173(7) 0.072(3) -0.071(4) -0.008(3) -0.033(5)
C44 0.044(2) 0.033(2) 0.043(2) -0.0045(17) -0.0069(17) -0.0040(18)
C45 0.077(3) 0.066(3) 0.042(2) -0.010(2) 0.005(2) -0.024(3)
C46 0.070(3) 0.065(3) 0.036(2) -0.013(2) -0.005(2) -0.003(3)
C47 0.090(4) 0.096(4) 0.062(3) -0.045(3) 0.001(3) -0.027(3)
C48 0.109(6) 0.132(6) 0.161(7) -0.105(6) -0.026(5) -0.011(5)
C49 0.115(5) 0.097(5) 0.083(4) -0.024(3) -0.015(3) -0.049(4)
C50 0.086(4) 0.114(5) 0.078(4) -0.038(4) -0.028(3) -0.017(4)
C51 0.087(4) 0.085(4) 0.061(3) -0.035(3) -0.024(3) -0.008(3)
C52 0.060(3) 0.055(3) 0.049(2) -0.023(2) 0.002(2) -0.017(2)
C53 0.060(3) 0.047(2) 0.045(2) -0.0183(19) -0.006(2) -0.007(2)
C54 0.069(3) 0.039(2) 0.044(2) -0.0095(18) -0.0069(19) -0.017(2)
C55 0.050(2) 0.055(3) 0.035(2) -0.0036(18) -0.0009(17) -0.025(2)
C56 0.045(2) 0.055(3) 0.041(2) -0.0142(19) 0.0055(17) -0.020(2)
C57 0.041(2) 0.053(3) 0.044(2) -0.0105(19) -0.0051(17) -0.012(2)
C58 0.047(2) 0.054(3) 0.041(2) -0.0068(19) -0.0049(17) -0.023(2)
C59 0.049(2) 0.042(2) 0.045(2) -0.0110(18) -0.0002(18) -0.017(2)
C60 0.050(2) 0.044(2) 0.043(2) -0.0021(18) -0.0014(18) -0.020(2)
C61 0.056(3) 0.058(3) 0.044(2) -0.013(2) -0.0071(19) -0.014(2)
C62 0.122(5) 0.074(4) 0.047(3) -0.009(2) -0.015(3) -0.028(3)
C63 0.070(3) 0.133(5) 0.068(3) -0.034(3) -0.022(3) -0.026(4)
C64 0.099(4) 0.078(4) 0.059(3) -0.027(3) -0.025(3) -0.014(3)
C65 0.059(3) 0.048(3) 0.050(2) -0.002(2) -0.006(2) -0.019(2)
C66 0.037(2) 0.037(2) 0.040(2) -0.0092(17) -0.0065(16) -0.0012(17)
C67 0.037(2) 0.037(2) 0.0342(18) -0.0101(16) -0.0023(15) 0.0066(18)
C68 0.037(2) 0.040(2) 0.041(2) -0.0144(17) -0.0135(16) 0.0053(18)
C69 0.036(2) 0.044(2) 0.042(2) -0.0124(17) -0.0047(16) -0.0051(18)
C70 0.038(2) 0.040(2) 0.0389(19) -0.0154(17) -0.0024(16) -0.0043(18)
C71 0.046(2) 0.039(2) 0.0373(19) -0.0103(17) -0.0076(16) -0.0112(19)
C72 0.060(3) 0.057(3) 0.038(2) -0.0054(19) -0.0080(19) -0.020(2)
C73 0.105(4) 0.089(4) 0.050(3) 0.008(3) -0.015(3) -0.046(4)
C74 0.086(4) 0.124(5) 0.060(3) 0.024(3) -0.033(3) -0.036(4)
C75 0.145(6) 0.098(4) 0.042(3) -0.025(3) 0.024(3) -0.033(4)
C76 0.053(3) 0.050(3) 0.051(2) -0.019(2) -0.0224(19) 0.000(2)
C77 0.045(2) 0.053(3) 0.043(2) -0.0206(19) -0.0148(18) -0.003(2)
C78 0.052(2) 0.049(2) 0.037(2) -0.0202(18) -0.0070(17) -0.008(2)
C79 0.046(2) 0.065(3) 0.053(2) -0.036(2) -0.0053(19) -0.012(2)
C80 0.051(3) 0.048(2) 0.061(2) -0.024(2) -0.008(2) -0.010(2)
C81 0.045(2) 0.060(3) 0.054(2) -0.024(2) -0.0081(19) -0.013(2)
C82 0.040(2) 0.066(3) 0.052(2) -0.029(2) -0.0073(18) -0.009(2)
C83 0.060(3) 0.062(3) 0.089(4) -0.021(3) -0.001(3) -0.019(3)
C84 0.137(13) 0.106(10) 0.063(9) -0.030(8) 0.028(7) -0.067(10)
C85 0.116(13) 0.19(2) 0.129(19) 0.073(17) -0.007(11) -0.085(14)
C86 0.32(4) 0.45(6) 0.16(2) -0.19(3) 0.13(3) -0.35(5)
C86' 0.101(10) 0.083(9) 0.129(13) -0.039(8) 0.006(9) -0.060(8)
C84' 0.48(6) 0.37(5) 0.061(10) -0.11(2) 0.09(2) -0.37(5)
C85' 0.072(9) 0.078(10) 0.25(3) -0.049(12) 0.006(11) -0.021(8)
C87 0.054(3) 0.073(3) 0.075(3) -0.054(3) 0.008(2) -0.019(2)
C88 0.040(2) 0.044(2) 0.056(2) -0.028(2) 0.0037(18) -0.0028(19)
C89 0.040(2) 0.038(2) 0.041(2) -0.0171(17) -0.0033(16) 0.0030(18)
C90 0.037(2) 0.056(3) 0.039(2) -0.0204(19) 0.0031(16) -0.0078(19)
C91 0.044(2) 0.072(3) 0.044(2) -0.017(2) -0.0070(18) -0.012(2)
C92 0.049(3) 0.058(3) 0.050(2) -0.005(2) 0.005(2) -0.005(2)
C93 0.047(2) 0.049(3) 0.058(3) -0.018(2) 0.006(2) -0.009(2)
C94 0.066(4) 0.064(4) 0.037(3) 0.005(3) 0.006(3) -0.004(3)
C95 0.142(7) 0.140(8) 0.058(4) -0.016(5) 0.016(4) -0.054(7)
C96 0.147(9) 0.192(11) 0.062(5) 0.032(6) -0.030(6) -0.062(8)
C97 0.306(14) 0.148(9) 0.115(7) 0.027(6) 0.023(9) 0.024(10)
C95' 0.064(14) 0.049(14) 0.014(9) 0.029(9) -0.015(9) -0.007(11)
C96' 0.091(19) 0.09(2) 0.103(19) 0.003(15) -0.010(15) -0.039(16)
C97' 0.102(18) 0.080(16) 0.018(10) -0.014(10) 0.020(12) 0.007(14)
C98 0.050(2) 0.074(3) 0.043(2) -0.023(2) 0.0049(18) -0.023(2)
C99 0.062(3) 0.056(3) 0.044(2) -0.004(2) -0.004(2) 0.013(2)
C100 0.066(3) 0.054(3) 0.045(2) -0.011(2) -0.011(2) 0.001(2)
C101 0.098(4) 0.065(3) 0.054(3) -0.023(3) -0.027(3) 0.016(3)
C102 0.158(6) 0.076(4) 0.039(3) -0.013(3) -0.013(3) 0.029(4)
C103 0.126(5) 0.195(7) 0.075(4) -0.072(4) -0.044(4) 0.016(5)
C104 0.082(4) 0.154(6) 0.061(3) -0.057(4) 0.000(3) 0.001(4)
C105 0.204(8) 0.110(5) 0.032(3) -0.028(3) -0.022(3) 0.081(5)
C106 0.110(4) 0.059(3) 0.048(3) -0.025(3) -0.008(3) -0.005(3)
C109 0.066(3) 0.056(3) 0.033(2) -0.0186(19) -0.0064(18) 0.006(2)
Cl1 0.213(4) 0.202(3) 0.259(4) -0.031(3) 0.030(3) -0.043(3)
Cl2 0.403(10) 0.396(10) 0.433(10) 0.023(8) -0.112(8) -0.199(9)
C115 0.099(5) 0.090(5) 0.094(4) -0.011(4) -0.013(4) -0.029(4)
C29' 0.059(6) 0.052(6) 0.097(9) -0.021(6) -0.004(6) -0.003(5)
C30' 0.23(3) 0.096(14) 0.107(13) -0.006(10) 0.039(16) 0.074(15)
C31' 0.137(14) 0.21(2) 0.24(2) -0.17(2) 0.004(15) 0.052(14)
C32' 0.115(16) 0.039(8) 0.23(2) -0.016(10) 0.105(15) 0.010(8)
N1 0.094(3) 0.096(3) 0.045(2) -0.027(2) 0.001(2) 0.000(3)
N2 0.105(4) 0.129(5) 0.057(3) -0.045(3) -0.005(3) -0.001(4)
N3 0.087(3) 0.097(3) 0.086(3) -0.058(3) -0.012(3) -0.005(3)
N4 0.074(3) 0.063(2) 0.055(2) -0.0309(19) -0.0178(19) -0.005(2)
N5 0.085(3) 0.137(4) 0.091(3) -0.081(3) -0.029(3) 0.028(3)
N6 0.077(3) 0.120(4) 0.084(3) -0.072(3) -0.033(2) 0.031(3)
N7 0.096(3) 0.091(3) 0.058(3) -0.016(2) -0.001(2) -0.036(3)
N8 0.123(4) 0.097(4) 0.067(3) -0.022(3) 0.008(3) -0.034(3)
N9 0.116(4) 0.068(3) 0.039(2) -0.004(2) -0.006(2) 0.004(3)
C107 0.054(6) 0.054(5) 0.037(5) -0.022(4) -0.008(4) 0.007(5)
N10 0.063(5) 0.051(4) 0.039(4) -0.017(4) -0.003(3) -0.004(4)
N11 0.060(5) 0.063(5) 0.047(4) -0.017(4) -0.012(3) -0.014(4)
N12 0.056(4) 0.063(5) 0.046(4) -0.024(4) 0.001(3) -0.019(4)
C108 0.037(5) 0.054(5) 0.044(5) -0.023(4) 0.001(4) -0.009(4)
N10' 0.053(4) 0.056(4) 0.031(3) -0.016(3) -0.014(3) -0.004(4)
N11' 0.047(4) 0.081(5) 0.050(4) -0.019(4) -0.021(3) -0.014(4)
N12' 0.058(5) 0.066(5) 0.055(4) -0.015(4) -0.004(4) -0.026(4)
O1 0.0539(16) 0.0396(15) 0.0450(15) -0.0102(12) -0.0063(12) -0.0121(13)
O2 0.0619(18) 0.0476(17) 0.0406(14) -0.0054(13) 0.0026(13) -0.0148(15)
O3 0.0597(17) 0.0489(16) 0.0297(13) -0.0075(12) -0.0005(11) -0.0161(14)
O4 0.0497(15) 0.0354(14) 0.0332(12) -0.0110(11) 0.0003(11) -0.0127(12)
O5 0.121(4) 0.145(4) 0.068(2) -0.044(2) -0.010(2) -0.044(3)
O6 0.0461(16) 0.0607(18) 0.0434(15) -0.0170(13) -0.0069(12) -0.0035(14)
O7 0.0508(17) 0.0541(18) 0.0497(15) -0.0167(14) 0.0012(13) -0.0059(15)
O8 0.0489(16) 0.0501(17) 0.0328(13) -0.0039(12) -0.0035(11) 0.0095(13)
O9 0.0599(17) 0.0425(15) 0.0367(14) -0.0169(12) -0.0085(12) 0.0047(13)
O10 0.104(3) 0.107(3) 0.062(2) -0.034(2) -0.008(2) 0.000(3)
O11 0.304(13) 0.210(9) 0.369(15) -0.078(9) 0.002(11) -0.097(10)
O12 0.287(13) 0.385(16) 0.281(12) -0.122(12) 0.047(10) -0.023(13)
O13 0.162(6) 0.228(8) 0.245(8) -0.119(7) -0.063(6) -0.010(6)
O14 0.456(17) 0.280(11) 0.170(7) -0.097(8) -0.163(9) -0.030(12)
O15 0.413(18) 0.222(12) 0.51(2) -0.172(14) 0.32(2) -0.201(14)
O16 0.221(6) 0.105(4) 0.140(4) -0.021(3) 0.073(4) -0.061(4)

loop_
_atom_type_symbol
_atom_type_description
_atom_type_scat_dispersion_real
_atom_type_scat_dispersion_imag
_atom_type_scat_source
C C 0.0033 0.0016 'International Tables Vol C Tables 4.2.6.8 and 6.1.1.4'
H H 0.0000 0.0000 'International Tables Vol C Tables 4.2.6.8 and 6.1.1.4'
N N 0.0061 0.0033 'International Tables Vol C Tables 4.2.6.8 and 6.1.1.4'
O O 0.0106 0.0060 'International Tables Vol C Tables 4.2.6.8 and 6.1.1.4'
Cl Cl 0.1484 0.1585 'International Tables Vol C Tables 4.2.6.8 and 6.1.1.4'

loop_
_geom_angle_atom_site_label_1
_geom_angle_atom_site_label_2
_geom_angle_atom_site_label_3
_geom_angle
_geom_angle_site_symmetry_1
_geom_angle_site_symmetry_3
O1 C1 C6 124.7(3) . .
O1 C1 C2 115.1(3) . .
C6 C1 C2 120.2(3) . .
C3 C2 C1 118.5(3) . .
C3 C2 C44 121.5(3) . .
C1 C2 C44 119.9(3) . .
C2 C3 C4 123.1(3) . .
C2 C3 H3 118.5 . .
C4 C3 H3 118.5 . .
C3 C4 C5 116.8(4) . .
C3 C4 C7 119.6(3) . .
C5 C4 C7 123.6(3) . .
C4 C5 C6 123.1(4) . .
C4 C5 H5 118.4 . .
C6 C5 H5 118.4 . .
C5 C6 C1 118.2(3) . .
C5 C6 C11 120.4(3) . .
C1 C6 C11 121.4(3) . .
C10 C7 C9 107.0(4) . .
C10 C7 C4 112.6(3) . .
C9 C7 C4 108.8(4) . .
C10 C7 C8 108.9(4) . .
C9 C7 C8 109.1(4) . .
C4 C7 C8 110.3(3) . .
C7 C8 H8A 109.5 . .
C7 C8 H8B 109.5 . .
H8A C8 H8B 109.5 . .
C7 C8 H8C 109.4 . .
H8A C8 H8C 109.5 . .
H8B C8 H8C 109.5 . .
C7 C9 H9A 109.5 . .
C7 C9 H9B 109.5 . .
H9A C9 H9B 109.5 . .
C7 C9 H9C 109.5 . .
H9A C9 H9C 109.5 . .
H9B C9 H9C 109.5 . .
C7 C10 H10A 109.5 . .
C7 C10 H10B 109.5 . .
H10A C10 H10B 109.5 . .
C7 C10 H10C 109.5 . .
H10A C10 H10C 109.5 . .
H10B C10 H10C 109.5 . .
C12 C11 C6 114.7(3) . .
C12 C11 H11A 108.6 . .
C6 C11 H11A 108.6 . .
C12 C11 H11B 108.6 . .
C6 C11 H11B 108.6 . .
H11A C11 H11B 107.6 . .
C17 C12 C13 118.2(4) . .
C17 C12 C11 120.6(4) . .
C13 C12 C11 121.1(3) . .
C14 C13 O3 119.3(4) . .
C14 C13 C12 121.6(4) . .
O3 C13 C12 119.0(3) . .
C13 C14 C15 118.2(4) . .
C13 C14 C22 121.8(4) . .
C15 C14 C22 119.9(4) . .
C16 C15 C14 122.4(4) . .
C16 C15 H15 118.8 . .
C14 C15 H15 118.8 . .
C15 C16 C17 116.8(4) . .
C15 C16 C18 122.2(4) . .
C17 C16 C18 121.0(4) . .
C12 C17 C16 122.5(4) . .
C12 C17 H17 118.8 . .
C16 C17 H17 118.8 . .
C21 C18 C20 107.2(5) . .
C21 C18 C16 108.0(4) . .
C20 C18 C16 112.7(5) . .
C21 C18 C19 108.5(5) . .
C20 C18 C19 110.6(5) . .
C16 C18 C19 109.6(4) . .
C18 C19 H19A 109.5 . .
C18 C19 H19B 109.5 . .
H19A C19 H19B 109.5 . .
C18 C19 H19C 109.5 . .
H19A C19 H19C 109.5 . .
H19B C19 H19C 109.5 . .
C18 C20 H20A 109.5 . .
C18 C20 H20B 109.5 . .
H20A C20 H20B 109.5 . .
C18 C20 H20C 109.5 . .
H20A C20 H20C 109.5 . .
H20B C20 H20C 109.5 . .
C18 C21 H21A 109.5 . .
C18 C21 H21B 109.5 . .
H21A C21 H21B 109.5 . .
C18 C21 H21C 109.5 . .
H21A C21 H21C 109.5 . .
H21B C21 H21C 109.5 . .
C23 C22 C14 111.2(3) . .
C23 C22 H22A 109.4 . .
C14 C22 H22A 109.4 . .
C23 C22 H22B 109.4 . .
C14 C22 H22B 109.4 . .
H22A C22 H22B 108.0 . .
C28 C23 C24 117.9(4) . .
C28 C23 C22 121.6(4) . .
C24 C23 C22 120.4(4) . .
O2 C24 C25 123.9(3) . .
O2 C24 C23 116.6(3) . .
C25 C24 C23 119.4(4) . .
C26 C25 C24 119.4(4) . .
C26 C25 C33 119.4(3) . .
C24 C25 C33 121.2(4) . .
C25 C26 C27 123.6(4) . .
C25 C26 H26 118.2 . .
C27 C26 H26 118.2 . .
C26 C27 C28 115.5(5) . .
C26 C27 C29 123.4(5) . .
C28 C27 C29 115.7(5) . .
C26 C27 C29' 120.5(5) . .
C28 C27 C29' 121.8(5) . .
C29 C27 C29' 36.9(5) . .
C23 C28 C27 124.2(4) . .
C23 C28 H28 117.9 . .
C27 C28 H28 117.9 . .
C32 C29 C30 106.8(8) . .
C32 C29 C27 112.5(12) . .
C30 C29 C27 121.9(8) . .
C32 C29 C31 106.3(8) . .
C30 C29 C31 107.5(7) . .
C27 C29 C31 100.5(8) . .
C25 C33 C34 110.5(3) . .
C25 C33 H33A 109.6 . .
C34 C33 H33A 109.6 . .
C25 C33 H33B 109.6 . .
C34 C33 H33B 109.6 . .
H33A C33 H33B 108.1 . .
C35 C34 C39 118.4(3) . .
C35 C34 C33 121.4(3) . .
C39 C34 C33 120.1(3) . .
C34 C35 O4 118.4(3) . .
C34 C35 C36 121.4(3) . .
O4 C35 C36 120.1(3) . .
C37 C36 C35 117.5(3) . .
C37 C36 C44 119.9(3) . .
C35 C36 C44 122.6(3) . .
C36 C37 C38 123.4(3) . .
C36 C37 H37 118.3 . .
C38 C37 H37 118.3 . .
C39 C38 C37 116.4(3) . .
C39 C38 C40 121.2(3) . .
C37 C38 C40 122.4(3) . .
C38 C39 C34 122.5(3) . .
C38 C39 H39 118.7 . .
C34 C39 H39 118.7 . .
C43 C40 C42 110.3(5) . .
C43 C40 C41 108.3(5) . .
C42 C40 C41 106.2(6) . .
C43 C40 C38 113.0(4) . .
C42 C40 C38 110.2(4) . .
C41 C40 C38 108.6(4) . .
C40 C41 H41A 109.4 . .
C40 C41 H41B 109.5 . .
H41A C41 H41B 109.5 . .
C40 C41 H41C 109.5 . .
H41A C41 H41C 109.5 . .
H41B C41 H41C 109.5 . .
C40 C42 H42A 109.5 . .
C40 C42 H42B 109.4 . .
H42A C42 H42B 109.5 . .
C40 C42 H42C 109.5 . .
H42A C42 H42C 109.5 . .
H42B C42 H42C 109.5 . .
C40 C43 H43A 109.5 . .
C40 C43 H43B 109.5 . .
H43A C43 H43B 109.5 . .
C40 C43 H43C 109.5 . .
H43A C43 H43C 109.5 . .
H43B C43 H43C 109.5 . .
C36 C44 C2 109.5(3) . .
C36 C44 H44A 109.8 . .
C2 C44 H44A 109.8 . .
C36 C44 H44B 109.8 . .
C2 C44 H44B 109.8 . .
H44A C44 H44B 108.2 . .
O3 C45 C46 106.6(4) . .
O3 C45 H45A 110.4 . .
C46 C45 H45A 110.4 . .
O3 C45 H45B 110.4 . .
C46 C45 H45B 110.4 . .
H45A C45 H45B 108.6 . .
N1 C46 C47 109.8(5) . .
N1 C46 C45 121.3(5) . .
C47 C46 C45 128.8(4) . .
N3 C47 C46 104.3(5) . .
N3 C47 H47 127.9 . .
C46 C47 H47 127.9 . .
N3 C48 C49 114.7(6) . .
N3 C48 H48A 108.6 . .
C49 C48 H48A 108.6 . .
N3 C48 H48B 108.6 . .
C49 C48 H48B 108.6 . .
H48A C48 H48B 107.6 . .
O5 C49 C48 110.8(6) . .
O5 C49 H49A 109.5 . .
C48 C49 H49A 109.5 . .
O5 C49 H49B 109.5 . .
C48 C49 H49B 109.5 . .
H49A C49 H49B 108.1 . .
O5 C50 C51 112.8(5) . .
O5 C50 H50A 109.0 . .
C51 C50 H50A 109.0 . .
O5 C50 H50B 109.0 . .
C51 C50 H50B 109.0 . .
H50A C50 H50B 107.8 . .
N4 C51 C50 111.7(4) . .
N4 C51 H51A 109.3 . .
C50 C51 H51A 109.3 . .
N4 C51 H51B 109.3 . .
C50 C51 H51B 109.3 . .
H51A C51 H51B 107.9 . .
N4 C52 C53 105.6(4) . .
N4 C52 H52 127.2 . .
C53 C52 H52 127.2 . .
N6 C53 C52 107.6(4) . .
N6 C53 C54 120.9(4) . .
C52 C53 C54 130.8(4) . .
O4 C54 C53 112.5(3) . .
O4 C54 H54A 109.1 . .
C53 C54 H54A 109.1 . .
O4 C54 H54B 109.1 . .
C53 C54 H54B 109.1 . .
H54A C54 H54B 107.8 . .
O6 C55 C60 121.0(4) . .
O6 C55 C56 118.6(4) . .
C60 C55 C56 120.4(4) . .
C57 C56 C55 118.3(4) . .
C57 C56 C98 121.7(4) . .
C55 C56 C98 119.8(4) . .
C56 C57 C58 123.5(4) . .
C56 C57 H57 118.2 . .
C58 C57 H57 118.2 . .
C57 C58 C59 116.0(4) . .
C57 C58 C61 121.3(4) . .
C59 C58 C61 122.6(4) . .
C60 C59 C58 123.1(4) . .
C60 C59 H59 118.5 . .
C58 C59 H59 118.5 . .
C59 C60 C55 118.6(4) . .
C59 C60 C65 120.4(4) . .
C55 C60 C65 120.7(4) . .
C64 C61 C63 106.9(4) . .
C64 C61 C62 108.9(4) . .
C63 C61 C62 110.8(4) . .
C64 C61 C58 112.2(4) . .
C63 C61 C58 110.6(3) . .
C62 C61 C58 107.5(3) . .
C61 C62 H62A 109.5 . .
C61 C62 H62B 109.5 . .
H62A C62 H62B 109.5 . .
C61 C62 H62C 109.5 . .
H62A C62 H62C 109.5 . .
H62B C62 H62C 109.5 . .
C61 C63 H63A 109.5 . .
C61 C63 H63B 109.5 . .
H63A C63 H63B 109.5 . .
C61 C63 H63C 109.5 . .
H63A C63 H63C 109.5 . .
H63B C63 H63C 109.5 . .
C61 C64 H64A 109.5 . .
C61 C64 H64B 109.5 . .
H64A C64 H64B 109.5 . .
C61 C64 H64C 109.5 . .
H64A C64 H64C 109.5 . .
H64B C64 H64C 109.5 . .
C60 C65 C66 108.1(3) . .
C60 C65 H65A 110.1 . .
C66 C65 H65A 110.1 . .
C60 C65 H65B 110.1 . .
C66 C65 H65B 110.1 . .
H65A C65 H65B 108.4 . .
C71 C66 C67 118.1(3) . .
C71 C66 C65 118.5(3) . .
C67 C66 C65 123.2(3) . .
C68 C67 C66 121.5(3) . .
C68 C67 O8 119.8(3) . .
C66 C67 O8 118.5(3) . .
C67 C68 C69 118.0(3) . .
C67 C68 C76 122.1(3) . .
C69 C68 C76 119.6(4) . .
C70 C69 C68 122.6(4) . .
C70 C69 H69 118.7 . .
C68 C69 H69 118.7 . .
C69 C70 C71 117.5(3) . .
C69 C70 C72 122.9(3) . .
C71 C70 C72 119.5(3) . .
C70 C71 C66 122.3(3) . .
C70 C71 H71 118.9 . .
C66 C71 H71 118.9 . .
C73 C72 C74 107.6(4) . .
C73 C72 C70 113.2(4) . .
C74 C72 C70 109.6(4) . .
C73 C72 C75 108.2(4) . .
C74 C72 C75 110.0(5) . .
C70 C72 C75 108.2(4) . .
C72 C73 H73A 109.5 . .
C72 C73 H73B 109.5 . .
H73A C73 H73B 109.5 . .
C72 C73 H73C 109.5 . .
H73A C73 H73C 109.5 . .
H73B C73 H73C 109.5 . .
C72 C74 H74A 109.5 . .
C72 C74 H74B 109.5 . .
H74A C74 H74B 109.5 . .
C72 C74 H74C 109.5 . .
H74A C74 H74C 109.5 . .
H74B C74 H74C 109.5 . .
C72 C75 H75A 109.5 . .
C72 C75 H75B 109.5 . .
H75A C75 H75B 109.5 . .
C72 C75 H75C 109.5 . .
H75A C75 H75C 109.5 . .
H75B C75 H75C 109.5 . .
C77 C76 C68 109.8(3) . .
C77 C76 H76A 109.7 . .
C68 C76 H76A 109.7 . .
C77 C76 H76B 109.7 . .
C68 C76 H76B 109.7 . .
H76A C76 H76B 108.2 . .
C82 C77 C78 118.6(4) . .
C82 C77 C76 121.3(4) . .
C78 C77 C76 119.7(4) . .
O7 C78 C79 121.5(3) . .
O7 C78 C77 118.4(4) . .
C79 C78 C77 120.1(4) . .
C80 C79 C78 118.7(4) . .
C80 C79 C87 121.0(4) . .
C78 C79 C87 120.1(4) . .
C79 C80 C81 123.0(4) . .
C79 C80 H80 118.5 . .
C81 C80 H80 118.5 . .
C82 C81 C80 116.2(4) . .
C82 C81 C83 122.0(4) . .
C80 C81 C83 121.7(4) . .
C77 C82 C81 123.3(4) . .
C77 C82 H82 118.3 . .
C81 C82 H82 118.3 . .
C84' C83 C86 133.7(10) . .
C84' C83 C81 114.0(7) . .
C86 C83 C81 112.2(7) . .
C84' C83 C84 52.7(8) . .
C86 C83 C84 109.6(5) . .
C81 C83 C84 113.0(6) . .
C84' C83 C85 54.5(9) . .
C86 C83 C85 108.3(6) . .
C81 C83 C85 107.8(6) . .
C84 C83 C85 105.6(5) . .
C84' C83 C86' 109.8(7) . .
C86 C83 C86' 48.6(8) . .
C81 C83 C86' 111.4(6) . .
C84 C83 C86' 135.5(7) . .
C85 C83 C86' 62.4(8) . .
C84' C83 C85' 108.7(7) . .
C86 C83 C85' 56.8(8) . .
C81 C83 C85' 108.8(7) . .
C84 C83 C85' 59.2(7) . .
C85 C83 C85' 143.4(9) . .
C86' C83 C85' 103.5(6) . .
C83 C84 H84A 109.5 . .
C83 C84 H84B 109.5 . .
C83 C84 H84C 109.4 . .
C83 C85 H85A 109.5 . .
C83 C85 H85B 109.5 . .
C83 C85 H85C 109.5 . .
C83 C86 H86A 112.6 . .
C83 C86 H86B 112.8 . .
C83 C86 H86C 112.7 . .
C83 C86' H86D 109.4 . .
C83 C86' H86E 109.4 . .
H86D C86' H86E 109.5 . .
C83 C86' H86F 109.6 . .
H86D C86' H86F 109.5 . .
H86E C86' H86F 109.5 . .
C83 C84' H84D 109.4 . .
C83 C84' H84E 109.5 . .
H84D C84' H84E 109.5 . .
C83 C84' H84F 109.5 . .
H84D C84' H84F 109.5 . .
H84E C84' H84F 109.5 . .
C83 C85' H85D 109.5 . .
C83 C85' H85E 109.5 . .
H85D C85' H85E 109.5 . .
C83 C85' H85F 109.4 . .
H85D C85' H85F 109.5 . .
H85E C85' H85F 109.5 . .
C79 C87 C88 109.5(3) . .
C79 C87 H87A 109.8 . .
C88 C87 H87A 109.8 . .
C79 C87 H87B 109.8 . .
C88 C87 H87B 109.8 . .
H87A C87 H87B 108.2 . .
C93 C88 C89 118.8(4) . .
C93 C88 C87 119.1(4) . .
C89 C88 C87 121.9(4) . .
C90 C89 C88 121.0(3) . .
C90 C89 O9 119.7(3) . .
C88 C89 O9 119.1(3) . .
C91 C90 C89 118.0(4) . .
C91 C90 C98 120.7(4) . .
C89 C90 C98 121.2(3) . .
C92 C91 C90 122.7(4) . .
C92 C91 H91 118.6 . .
C90 C91 H91 118.6 . .
C91 C92 C93 117.5(4) . .
C91 C92 C94 121.8(4) . .
C93 C92 C94 120.7(4) . .
C88 C93 C92 121.9(4) . .
C88 C93 H93 119.0 . .
C92 C93 H93 119.0 . .
C97 C94 C96 114.1(6) . .
C97 C94 C96' 62.1(11) . .
C96 C94 C96' 125.4(13) . .
C97 C94 C92 106.4(5) . .
C96 C94 C92 113.6(5) . .
C96' C94 C92 119.5(13) . .
C97 C94 C97' 142.6(11) . .
C96 C94 C97' 38.9(10) . .
C96' C94 C97' 108.1(8) . .
C92 C94 C97' 109.2(10) . .
C97 C94 C95 107.1(6) . .
C96 C94 C95 106.7(5) . .
C96' C94 C95 45.0(11) . .
C92 C94 C95 108.6(5) . .
C97' C94 C95 72.1(11) . .
C97 C94 C95' 52.2(9) . .
C96 C94 C95' 66.3(9) . .
C96' C94 C95' 106.0(8) . .
C92 C94 C95' 108.6(8) . .
C97' C94 C95' 104.5(8) . .
C95 C94 C95' 141.5(8) . .
C94 C95 H95A 109.4 . .
C94 C95 H95B 109.5 . .
C94 C95 H95C 109.5 . .
C94 C96 H96A 109.5 . .
C94 C96 H96B 109.4 . .
C94 C96 H96C 109.5 . .
C94 C97 H97A 109.4 . .
C94 C97 H97B 109.5 . .
C94 C97 H97C 109.5 . .
C94 C95' H95D 109.5 . .
C94 C95' H95E 109.3 . .
H95D C95' H95E 109.5 . .
C94 C95' H95F 109.6 . .
H95D C95' H95F 109.5 . .
H95E C95' H95F 109.5 . .
C94 C96' H96D 109.6 . .
C94 C96' H96E 109.4 . .
H96D C96' H96E 109.5 . .
C94 C96' H96F 109.4 . .
H96D C96' H96F 109.5 . .
H96E C96' H96F 109.5 . .
C94 C97' H97D 109.5 . .
C94 C97' H97E 109.4 . .
H97D C97' H97E 109.5 . .
C94 C97' H97F 109.5 . .
H97D C97' H97F 109.5 . .
H97E C97' H97F 109.5 . .
C56 C98 C90 110.9(3) . .
C56 C98 H98A 109.5 . .
C90 C98 H98A 109.5 . .
C56 C98 H98B 109.5 . .
C90 C98 H98B 109.5 . .
H98A C98 H98B 108.0 . .
O8 C99 C100 108.3(3) . .
O8 C99 H99A 110.0 . .
C100 C99 H99A 110.0 . .
O8 C99 H99B 110.0 . .
C100 C99 H99B 110.0 . .
H99A C99 H99B 108.4 . .
C101 C100 N7 105.7(4) . .
C101 C100 C99 132.8(5) . .
N7 C100 C99 121.6(4) . .
N9 C101 C100 110.9(5) . .
N9 C101 H101 124.6 . .
C100 C101 H101 124.6 . .
C103 C102 N9 114.0(5) . .
C103 C102 H10D 108.8 . .
N9 C102 H10D 108.8 . .
C103 C102 H10E 108.7 . .
N9 C102 H10E 108.8 . .
H10D C102 H10E 107.7 . .
O10 C103 C102 122.8(7) . .
O10 C103 H10F 106.6 . .
C102 C103 H10F 106.6 . .
O10 C103 H10G 106.7 . .
C102 C103 H10G 106.7 . .
H10F C103 H10G 106.6 . .
C105 C104 O10 116.3(6) . .
C105 C104 H10H 108.2 . .
O10 C104 H10H 108.2 . .
C105 C104 H10I 108.2 . .
O10 C104 H10I 108.2 . .
H10H C104 H10I 107.4 . .
C104 C105 N10 94.3(6) . .
C104 C105 N10' 127.3(5) . .
N10 C105 N10' 47.7(4) . .
C104 C105 H10J 112.9 . .
N10 C105 H10J 112.9 . .
N10' C105 H10J 115.3 . .
C104 C105 H10K 112.9 . .
N10 C105 H10K 112.9 . .
N10' C105 H10K 68.2 . .
H10J C105 H10K 110.3 . .
C104 C105 H10L 114.0 . .
N10 C105 H10L 113.2 . .
N10' C105 H10L 114.5 . .
H10J C105 H10L 1.4 . .
H10K C105 H10L 109.0 . .
C104 C105 H10M 112.1 . .
N10 C105 H10M 112.0 . .
N10' C105 H10M 67.7 . .
H10J C105 H10M 111.7 . .
H10K C105 H10M 1.4 . .
H10L C105 H10M 110.4 . .
N10 C106 N10' 64.7(6) . .
N10 C106 C107 124.7(9) . .
N10' C106 C107 170.3(9) . .
N10 C106 C108 174.3(8) . .
N10' C106 C108 120.7(8) . .
C107 C106 C108 49.8(6) . .
N10 C106 H106 117.7 . .
N10' C106 H106 53.0 . .
C107 C106 H106 117.7 . .
C108 C106 H106 67.9 . .
N10 C106 H107 117.8 . .
N10' C106 H107 53.1 . .
C107 C106 H107 117.6 . .
C108 C106 H107 67.8 . .
H106 C106 H107 0.1 . .
O9 C109 C108 103.8(4) . .
O9 C109 C107 113.7(4) . .
C108 C109 C107 41.2(4) . .
O9 C109 H10N 108.8 . .
C108 C109 H10N 75.4 . .
C107 C109 H10N 108.8 . .
O9 C109 H10O 108.8 . .
C108 C109 H10O 143.7 . .
C107 C109 H10O 108.8 . .
H10N C109 H10O 107.7 . .
Cl1 C115 Cl2 111.4(6) . .
Cl1 C115 H11C 109.3 . .
Cl2 C115 H11C 109.3 . .
Cl1 C115 H11D 109.4 . .
Cl2 C115 H11D 109.4 . .
H11C C115 H11D 108.0 . .
C32' C29' C30' 107.8(8) . .
C32' C29' C31' 108.4(8) . .
C30' C29' C31' 105.7(7) . .
C32' C29' C27 107.1(9) . .
C30' C29' C27 110.6(11) . .
C31' C29' C27 116.9(8) . .
C29' C30' H30D 109.4 . .
C29' C30' H30E 109.5 . .
H30D C30' H30E 109.5 . .
C29' C30' H30F 109.5 . .
H30D C30' H30F 109.5 . .
H30E C30' H30F 109.5 . .
C29' C31' H31D 109.5 . .
C29' C31' H31E 109.5 . .
H31D C31' H31E 109.5 . .
C29' C31' H31F 109.4 . .
H31D C31' H31F 109.5 . .
H31E C31' H31F 109.5 . .
C29' C32' H32D 109.5 . .
C29' C32' H32E 109.4 . .
H32D C32' H32E 109.5 . .
C29' C32' H32F 109.5 . .
H32D C32' H32F 109.5 . .
H32E C32' H32F 109.5 . .
C46 N1 N2 107.7(5) . .
N3 N2 N1 106.6(4) . .
N2 N3 C47 111.6(5) . .
N2 N3 C48 118.7(5) . .
C47 N3 C48 129.7(6) . .
N5 N4 C52 110.4(4) . .
N5 N4 C51 120.1(4) . .
C52 N4 C51 129.5(4) . .
N6 N5 N4 107.7(4) . .
N5 N6 C53 108.7(4) . .
N8 N7 C100 109.2(5) . .
N7 N8 N9 106.3(4) . .
C101 N9 N8 108.0(4) . .
C101 N9 C102 132.1(6) . .
N8 N9 C102 119.7(5) . .
C106 C107 N12 97.0(8) . .
C106 C107 C109 137.2(10) . .
N12 C107 C109 125.8(8) . .
C106 N10 N11 102.2(7) . .
C106 N10 C105 124.3(7) . .
N11 N10 C105 132.8(7) . .
N10 N11 N12 106.5(7) . .
N10 N11 N12 174.8(7) . 2_776
N12 N11 N12 76.9(6) . 2_776
N11 N12 C107 109.6(7) . .
N11 N12 N11 103.1(6) . 2_776
C107 N12 N11 147.1(7) . 2_776
N11 N12 N12 59.8(5) . 2_776
C107 N12 N12 168.7(8) . 2_776
N11 N12 N12 43.3(4) 2_776 2_776
C106 C108 N12' 98.8(7) . .
C106 C108 C109 131.8(8) . .
N12' C108 C109 129.2(7) . .
C106 C108 H107 43.2 . .
N12' C108 H107 55.7 . .
C109 C108 H107 174.4 . .
C106 N10' N11' 101.7(6) . .
C106 N10' C105 123.2(6) . .
N11' N10' C105 135.1(7) . .
C106 N10' H10M 155.4 . .
N11' N10' H10M 99.4 . .
C105 N10' H10M 37.2 . .
C106 N10' H107 50.3 . .
N11' N10' H107 51.3 . .
C105 N10' H107 173.5 . .
H10M N10' H107 148.5 . .
N12' N11' N10' 109.0(6) . .
N12' N11' H107 61.6 . .
N10' N11' H107 47.4 . .
N11' N12' C108 109.6(7) . .
N11' N12' H107 49.1 . .
C108 N12' H107 60.5 . .
C1 O1 H1 109.5 . .
C24 O2 H2 109.5 . .
C13 O3 C45 115.4(3) . .
C35 O4 C54 111.1(3) . .
C49 O5 C50 115.5(5) . .
C55 O6 H6 109.5 . .
C78 O7 H7 109.5 . .
C67 O8 C99 112.9(3) . .
C89 O9 C109 114.1(3) . .
C103 O10 C104 116.0(5) . .

loop_
_geom_bond_atom_site_label_1
_geom_bond_atom_site_label_2
_geom_bond_distance
_geom_bond_site_symmetry_2
C1 O1 1.362(4) .
C1 C6 1.392(5) .
C1 C2 1.405(5) .
C2 C3 1.379(5) .
C2 C44 1.524(5) .
C3 C4 1.377(5) .
C3 H3 0.9500 .
C4 C5 1.386(5) .
C4 C7 1.534(6) .
C5 C6 1.387(5) .
C5 H5 0.9500 .
C6 C11 1.529(5) .
C7 C10 1.536(6) .
C7 C9 1.533(6) .
C7 C8 1.544(6) .
C8 H8A 0.9800 .
C8 H8B 0.9800 .
C8 H8C 0.9800 .
C9 H9A 0.9800 .
C9 H9B 0.9800 .
C9 H9C 0.9800 .
C10 H10A 0.9800 .
C10 H10B 0.9800 .
C10 H10C 0.9800 .
C11 C12 1.519(5) .
C11 H11A 0.9900 .
C11 H11B 0.9900 .
C12 C17 1.380(5) .
C12 C13 1.390(5) .
C13 C14 1.382(5) .
C13 O3 1.383(4) .
C14 C15 1.387(6) .
C14 C22 1.531(6) .
C15 C16 1.392(6) .
C15 H15 0.9500 .
C16 C17 1.398(6) .
C16 C18 1.537(6) .
C17 H17 0.9500 .
C18 C21 1.530(7) .
C18 C20 1.530(8) .
C18 C19 1.550(8) .
C19 H19A 0.9800 .
C19 H19B 0.9800 .
C19 H19C 0.9800 .
C20 H20A 0.9800 .
C20 H20B 0.9800 .
C20 H20C 0.9800 .
C21 H21A 0.9800 .
C21 H21B 0.9800 .
C21 H21C 0.9800 .
C22 C23 1.505(6) .
C22 H22A 0.9900 .
C22 H22B 0.9900 .
C23 C28 1.374(7) .
C23 C24 1.418(6) .
C24 O2 1.348(5) .
C24 C25 1.405(5) .
C25 C26 1.361(6) .
C25 C33 1.520(5) .
C26 C27 1.393(6) .
C26 H26 0.9500 .
C27 C28 1.395(7) .
C27 C29 1.531(9) .
C27 C29' 1.571(9) .
C28 H28 0.9500 .
C29 C32 1.526(9) .
C29 C30 1.523(9) .
C29 C31 1.534(9) .
C30 H30A 0.9800 .
C30 H30B 0.9800 .
C30 H30C 0.9800 .
C31 H31A 0.9800 .
C31 H31B 0.9800 .
C31 H31C 0.9800 .
C32 H32A 0.9800 .
C32 H32B 0.9800 .
C32 H32C 0.9800 .
C33 C34 1.519(5) .
C33 H33A 0.9900 .
C33 H33B 0.9900 .
C34 C35 1.383(5) .
C34 C39 1.402(5) .
C35 O4 1.393(4) .
C35 C36 1.402(5) .
C36 C37 1.389(5) .
C36 C44 1.519(5) .
C37 C38 1.400(5) .
C37 H37 0.9500 .
C38 C39 1.391(5) .
C38 C40 1.527(5) .
C39 H39 0.9500 .
C40 C43 1.485(7) .
C40 C42 1.509(8) .
C40 C41 1.513(8) .
C41 H41A 0.9800 .
C41 H41B 0.9800 .
C41 H41C 0.9800 .
C42 H42A 0.9800 .
C42 H42B 0.9800 .
C42 H42C 0.9800 .
C43 H43A 0.9800 .
C43 H43B 0.9800 .
C43 H43C 0.9800 .
C44 H44A 0.9900 .
C44 H44B 0.9900 .
C45 O3 1.445(5) .
C45 C46 1.472(7) .
C45 H45A 0.9900 .
C45 H45B 0.9900 .
C46 N1 1.329(6) .
C46 C47 1.355(7) .
C47 N3 1.331(6) .
C47 H47 0.9500 .
C48 N3 1.417(8) .
C48 C49 1.434(9) .
C48 H48A 0.9900 .
C48 H48B 0.9900 .
C49 O5 1.404(7) .
C49 H49A 0.9900 .
C49 H49B 0.9900 .
C50 O5 1.408(7) .
C50 C51 1.502(8) .
C50 H50A 0.9900 .
C50 H50B 0.9900 .
C51 N4 1.467(6) .
C51 H51A 0.9900 .
C51 H51B 0.9900 .
C52 N4 1.330(5) .
C52 C53 1.365(6) .
C52 H52 0.9500 .
C53 N6 1.346(6) .
C53 C54 1.480(5) .
C54 O4 1.443(4) .
C54 H54A 0.9900 .
C54 H54B 0.9900 .
C55 O6 1.360(5) .
C55 C60 1.399(6) .
C55 C56 1.401(6) .
C56 C57 1.382(5) .
C56 C98 1.501(6) .
C57 C58 1.394(6) .
C57 H57 0.9500 .
C58 C59 1.393(6) .
C58 C61 1.542(5) .
C59 C60 1.388(5) .
C59 H59 0.9500 .
C60 C65 1.517(6) .
C61 C64 1.497(7) .
C61 C63 1.525(7) .
C61 C62 1.531(6) .
C62 H62A 0.9800 .
C62 H62B 0.9800 .
C62 H62C 0.9800 .
C63 H63A 0.9800 .
C63 H63B 0.9800 .
C63 H63C 0.9800 .
C64 H64A 0.9800 .
C64 H64B 0.9800 .
C64 H64C 0.9800 .
C65 C66 1.522(5) .
C65 H65A 0.9900 .
C65 H65B 0.9900 .
C66 C71 1.385(5) .
C66 C67 1.395(5) .
C67 C68 1.379(5) .
C67 O8 1.405(4) .
C68 C69 1.394(5) .
C68 C76 1.519(5) .
C69 C70 1.375(5) .
C69 H69 0.9500 .
C70 C71 1.387(5) .
C70 C72 1.532(5) .
C71 H71 0.9500 .
C72 C73 1.503(6) .
C72 C74 1.533(7) .
C72 C75 1.548(7) .
C73 H73A 0.9800 .
C73 H73B 0.9800 .
C73 H73C 0.9800 .
C74 H74A 0.9800 .
C74 H74B 0.9800 .
C74 H74C 0.9800 .
C75 H75A 0.9800 .
C75 H75B 0.9800 .
C75 H75C 0.9800 .
C76 C77 1.504(6) .
C76 H76A 0.9900 .
C76 H76B 0.9900 .
C77 C82 1.375(6) .
C77 C78 1.400(6) .
C78 O7 1.359(5) .
C78 C79 1.399(6) .
C79 C80 1.376(6) .
C79 C87 1.517(6) .
C80 C81 1.398(6) .
C80 H80 0.9500 .
C81 C82 1.386(6) .
C81 C83 1.519(6) .
C82 H82 0.9500 .
C83 C84' 1.474(8) .
C83 C86 1.497(6) .
C83 C84 1.531(6) .
C83 C85 1.542(6) .
C83 C86' 1.548(8) .
C83 C85' 1.559(8) .
C84 H84A 0.9800 .
C84 H84B 0.9800 .
C84 H84C 0.9800 .
C85 H85A 0.9800 .
C85 H85B 0.9800 .
C85 H85C 0.9800 .
C86 H86A 1.0119 .
C86 H86B 1.0123 .
C86 H86C 1.0121 .
C86' H86D 0.9800 .
C86' H86E 0.9800 .
C86' H86F 0.9800 .
C84' H84D 0.9800 .
C84' H84E 0.9800 .
C84' H84F 0.9800 .
C85' H85D 0.9800 .
C85' H85E 0.9800 .
C85' H85F 0.9800 .
C87 C88 1.535(6) .
C87 H87A 0.9900 .
C87 H87B 0.9900 .
C88 C93 1.379(6) .
C88 C89 1.386(5) .
C89 C90 1.389(5) .
C89 O9 1.390(4) .
C90 C91 1.384(5) .
C90 C98 1.532(6) .
C91 C92 1.376(6) .
C91 H91 0.9500 .
C92 C93 1.388(6) .
C92 C94 1.521(6) .
C93 H93 0.9500 .
C94 C97 1.492(7) .
C94 C96 1.490(7) .
C94 C96' 1.515(9) .
C94 C97' 1.530(9) .
C94 C95 1.548(7) .
C94 C95' 1.557(9) .
C95 H95A 0.9800 .
C95 H95B 0.9800 .
C95 H95C 0.9800 .
C96 H96A 0.9800 .
C96 H96B 0.9800 .
C96 H96C 0.9800 .
C97 H97A 0.9800 .
C97 H97B 0.9800 .
C97 H97C 0.9800 .
C95' H95D 0.9800 .
C95' H95E 0.9800 .
C95' H95F 0.9800 .
C96' H96D 0.9800 .
C96' H96E 0.9800 .
C96' H96F 0.9800 .
C97' H97D 0.9800 .
C97' H97E 0.9800 .
C97' H97F 0.9800 .
C98 H98A 0.9900 .
C98 H98B 0.9900 .
C99 O8 1.448(5) .
C99 C100 1.473(6) .
C99 H99A 0.9900 .
C99 H99B 0.9900 .
C100 C101 1.320(6) .
C100 N7 1.357(6) .
C101 N9 1.287(7) .
C101 H101 0.9500 .
C102 C103 1.436(9) .
C102 N9 1.478(6) .
C102 H10D 0.9900 .
C102 H10E 0.9900 .
C103 O10 1.291(8) .
C103 H10F 0.9900 .
C103 H10G 0.9900 .
C104 C105 1.389(9) .
C104 O10 1.399(7) .
C104 H10H 0.9900 .
C104 H10I 0.9900 .
C105 N10 1.581(8) .
C105 N10' 1.581(8) .
C105 H10J 0.9900 .
C105 H10K 0.9900 .
C105 H10L 0.9900 .
C105 H10M 0.9900 .
C106 N10 1.186(8) .
C106 N10' 1.201(8) .
C106 C107 1.230(10) .
C106 C108 1.296(10) .
C106 H106 0.9500 .
C106 H107 0.9500 .
C109 O9 1.434(4) .
C109 C108 1.509(9) .
C109 C107 1.520(10) .
C109 H10N 0.9900 .
C109 H10O 0.9900 .
Cl1 C115 1.583(8) .
Cl2 C115 1.726(11) .
C115 H11C 0.9900 .
C115 H11D 0.9900 .
C29' C32' 1.504(8) .
C29' C30' 1.532(9) .
C29' C31' 1.534(9) .
C30' H30D 0.9800 .
C30' H30E 0.9800 .
C30' H30F 0.9800 .
C31' H31D 0.9800 .
C31' H31E 0.9800 .
C31' H31F 0.9800 .
C32' H32D 0.9800 .
C32' H32E 0.9800 .
C32' H32F 0.9800 .
N1 N2 1.339(7) .
N2 N3 1.323(7) .
N4 N5 1.324(6) .
N5 N6 1.313(6) .
N7 N8 1.318(6) .
N8 N9 1.366(7) .
C107 N12 1.357(13) .
N10 N11 1.313(10) .
N11 N12 1.313(9) .
N11 N12 1.654(10) 2_776
N12 N11 1.654(10) 2_776
N12 N12 1.864(14) 2_776
C108 N12' 1.325(12) .
C108 H107 1.2851 .
N10' N11' 1.325(10) .
N10' H10M 1.5144 .
N10' H107 0.9873 .
N11' N12' 1.296(10) .
N11' H107 1.0467 .
N12' H107 1.2187 .
O1 H1 0.8400 .
O2 H2 0.8400 .
O6 H6 0.8400 .
O7 H7 0.8400 .
O15 O15 1.80(4) 2_666
